data_7120157
loop_
_publ_author_name
'Liu, Sijie'
'sun, zhihua'
'Ji, Chengmin'
'li, lina'
'Zhao, Sangen'
'Luo, Junhua'

_publ_section_title
;
 Exceptional bi-step switching of quadratic nonlinear optical properties
 in a one-dimensional channel compound
;
_journal_name_full 'Chem. Commun.'
_journal_paper_doi 10.1039/C7CC02625K
_journal_year 2017
_chemical_formula_sum 'C4 H18 N2 O5 S'
_chemical_formula_weight 206.26
_chemical_name_systematic
; 
 ? 
;
_space_group_IT_number 62
_symmetry_cell_setting orthorhombic
_symmetry_space_group_name_Hall '-P 2ac 2n'
_symmetry_space_group_name_H-M 'P n m a'
_atom_sites_solution_hydrogens geom
_atom_sites_solution_primary direct
_atom_sites_solution_secondary difmap
_audit_creation_method SHELXL-97
_audit_update_record
;
2017-03-22 deposited with the CCDC.
2017-05-19 downloaded from the CCDC.
;
_cell_angle_alpha 90.00
_cell_angle_beta 90.00
_cell_angle_gamma 90.00
_cell_formula_units_Z 4
_cell_length_a 10.4817(6)
_cell_length_b 6.3775(4)
_cell_length_c 14.7703(10)
_cell_measurement_reflns_used 990
_cell_measurement_temperature 215(2)
_cell_measurement_theta_max 74.33
_cell_measurement_theta_min 7.34
_cell_volume 987.35(11)
_computing_structure_refinement 'SHELXL-97 (Sheldrick, 1997)'
_computing_structure_solution 'SHELXS-97 (Sheldrick, 1990)'
_diffrn_ambient_temperature 215(2)
_diffrn_measured_fraction_theta_full 0.998
_diffrn_measured_fraction_theta_max 0.998
_diffrn_measurement_device_type 'SuperNova, Dual, Cu at zero, Atlas'
_diffrn_radiation_monochromator graphite
_diffrn_radiation_source 'fine-focus sealed tube'
_diffrn_radiation_type CuK\a
_diffrn_radiation_wavelength 1.54184
_diffrn_reflns_av_R_equivalents 0.0311
_diffrn_reflns_av_sigmaI/netI 0.0295
_diffrn_reflns_limit_h_max 12
_diffrn_reflns_limit_h_min -13
_diffrn_reflns_limit_k_max 7
_diffrn_reflns_limit_k_min -7
_diffrn_reflns_limit_l_max 10
_diffrn_reflns_limit_l_min -18
_diffrn_reflns_number 3442
_diffrn_reflns_theta_full 74.33
_diffrn_reflns_theta_max 74.33
_diffrn_reflns_theta_min 7.34
_exptl_absorpt_coefficient_mu 2.920
_exptl_crystal_colour colourless
_exptl_crystal_density_diffrn 1.388
_exptl_crystal_density_method 'not measured'
_exptl_crystal_description block
_exptl_crystal_F_000 448
_refine_diff_density_max 0.450
_refine_diff_density_min -0.321
_refine_diff_density_rms 0.062
_refine_ls_extinction_coef 0.044(2)
_refine_ls_extinction_expression Fc^*^=kFc[1+0.001xFc^2^\l^3^/sin(2\q)]^-1/4^
_refine_ls_extinction_method SHELXL
_refine_ls_goodness_of_fit_ref 1.125
_refine_ls_hydrogen_treatment mixed
_refine_ls_matrix_type full
_refine_ls_number_parameters 76
_refine_ls_number_reflns 1094
_refine_ls_number_restraints 0
_refine_ls_restrained_S_all 1.125
_refine_ls_R_factor_all 0.0429
_refine_ls_R_factor_gt 0.0392
_refine_ls_shift/su_max 0.001
_refine_ls_shift/su_mean 0.000
_refine_ls_structure_factor_coef Fsqd
_refine_ls_weighting_details 'calc w=1/[\s^2^(Fo^2^)+(0.0469P)^2^+0.6196P] where P=(Fo^2^+2Fc^2^)/3'
_refine_ls_weighting_scheme calc
_refine_ls_wR_factor_gt 0.0997
_refine_ls_wR_factor_ref 0.1024
_reflns_number_gt 990
_reflns_number_total 1094
_reflns_threshold_expression >2sigma(I)
_cod_data_source_file c7cc02625k2.cif
_cod_data_source_block RTP-215K
_cod_original_sg_symbol_H-M Pnma
_cod_database_code 7120157

loop_
_symmetry_equiv_pos_as_xyz
'x, y, z'
'-x+1/2, -y, z+1/2'
'x+1/2, -y+1/2, -z+1/2'
'-x, y+1/2, -z'
'-x, -y, -z'
'x-1/2, y, -z-1/2'
'-x-1/2, y-1/2, z-1/2'
'x, -y-1/2, z'

loop_
_atom_site_label
_atom_site_type_symbol
_atom_site_fract_x
_atom_site_fract_y
_atom_site_fract_z
_atom_site_U_iso_or_equiv
_atom_site_adp_type
_atom_site_occupancy
_atom_site_symmetry_multiplicity
_atom_site_calc_flag
_atom_site_refinement_flags
S1 S 0.29718(5) 0.2500 0.58926(4) 0.0192(3) Uani 1 2 d S
O6 O 0.2488(3) 0.2500 0.49666(14) 0.0488(6) Uani 1 2 d S
O1 O 0.8416(2) 0.2500 0.27393(15) 0.0402(6) Uani 1 2 d S
N2 N 0.85745(18) 0.2500 0.61249(14) 0.0197(5) Uani 1 2 d S
C4 C 0.9000(3) 0.2500 0.51608(17) 0.0278(6) Uani 1 2 d S
C5 C 0.7149(3) 0.2500 0.6147(2) 0.0407(8) Uani 1 2 d S
C8 C 0.9062(2) 0.0595(3) 0.65866(14) 0.0365(5) Uani 1 1 d .
H8A H 0.9987 0.0577 0.6557 0.055 Uiso 1 1 calc R
H8B H 0.8726 -0.0644 0.6289 0.055 Uiso 1 1 calc R
H8C H 0.8793 0.0606 0.7215 0.055 Uiso 1 1 calc R
N3 N 0.4937(2) 0.2500 0.38567(15) 0.0290(5) Uani 1 2 d S
O3 O 0.2147(3) 0.1323(5) 0.64849(19) 0.0400(7) Uani 0.50 1 d P
O2 O 0.4263(2) 0.1696(5) 0.5897(2) 0.0522(9) Uani 0.50 1 d P
O4 O 0.3016(2) 0.0271(4) 0.62306(17) 0.0315(6) Uiso 0.50 1 d P
H1 H 0.8769 0.1237 0.4835 0.038 Uiso 1 1 d R
H6 H 0.8148 0.1517 0.2942 0.038 Uiso 1 1 d R
H4 H 0.4570 0.2500 0.3303 0.038 Uiso 1 2 d SR
H2 H 0.9947 0.2500 0.5171 0.038 Uiso 1 2 d SR
H3 H 0.6859 0.2500 0.6721 0.038 Uiso 1 2 d SR
H5 H 0.6904 0.1129 0.5818 0.038 Uiso 1 1 d R
H7 H 0.4581 0.2500 0.4390 0.038 Uiso 1 2 d SR
H8 H 0.5445 0.1259 0.3874 0.038 Uiso 1 1 d R

loop_
_atom_site_aniso_label
_atom_site_aniso_U_11
_atom_site_aniso_U_22
_atom_site_aniso_U_33
_atom_site_aniso_U_23
_atom_site_aniso_U_13
_atom_site_aniso_U_12
S1 0.0196(4) 0.0178(4) 0.0202(4) 0.000 0.0006(2) 0.000
O6 0.0825(17) 0.0377(12) 0.0262(11) 0.000 -0.0167(11) 0.000
O1 0.0481(12) 0.0254(10) 0.0470(13) 0.000 0.0164(10) 0.000
N2 0.0180(10) 0.0187(10) 0.0224(10) 0.000 0.0014(8) 0.000
C4 0.0337(14) 0.0297(14) 0.0200(12) 0.000 0.0008(10) 0.000
C5 0.0191(13) 0.0512(19) 0.0517(18) 0.000 0.0052(12) 0.000
C8 0.0492(12) 0.0285(11) 0.0317(10) 0.0083(8) 0.0014(9) 0.0123(9)
N3 0.0318(12) 0.0274(12) 0.0278(11) 0.000 0.0072(9) 0.000
O3 0.0418(15) 0.0382(17) 0.0399(16) 0.0091(14) 0.0119(12) -0.0127(14)
O2 0.0226(14) 0.0358(16) 0.098(3) 0.0015(16) 0.0074(14) 0.0083(12)

loop_
_atom_type_symbol
_atom_type_description
_atom_type_scat_dispersion_real
_atom_type_scat_dispersion_imag
_atom_type_scat_source
C C 0.0181 0.0091 'International Tables Vol C Tables 4.2.6.8 and 6.1.1.4'
H H 0.0000 0.0000 'International Tables Vol C Tables 4.2.6.8 and 6.1.1.4'
N N 0.0311 0.0180 'International Tables Vol C Tables 4.2.6.8 and 6.1.1.4'
O O 0.0492 0.0322 'International Tables Vol C Tables 4.2.6.8 and 6.1.1.4'
S S 0.3331 0.5567 'International Tables Vol C Tables 4.2.6.8 and 6.1.1.4'

loop_
_geom_angle_atom_site_label_1
_geom_angle_atom_site_label_2
_geom_angle_atom_site_label_3
_geom_angle
_geom_angle_site_symmetry_1
_geom_angle_site_symmetry_3
O3 S1 O3 62.8(2) . 8_565
O3 S1 O2 138.00(19) . 8_565
O3 S1 O2 111.97(18) 8_565 8_565
O3 S1 O2 111.97(18) . .
O3 S1 O2 138.00(19) 8_565 .
O2 S1 O2 41.5(3) 8_565 .
O3 S1 O6 111.13(15) . .
O3 S1 O6 111.13(15) 8_565 .
O2 S1 O6 109.23(18) 8_565 .
O2 S1 O6 109.23(18) . .
O3 S1 O4 107.97(17) . 8_565
O3 S1 O4 47.65(15) 8_565 8_565
O2 S1 O4 68.63(16) 8_565 8_565
O2 S1 O4 107.69(17) . 8_565
O6 S1 O4 108.74(10) . 8_565
O3 S1 O4 47.65(15) . .
O3 S1 O4 107.97(17) 8_565 .
O2 S1 O4 107.69(17) 8_565 .
O2 S1 O4 68.63(16) . .
O6 S1 O4 108.74(10) . .
O4 S1 O4 141.1(2) 8_565 .
C8 N2 C8 109.9(2) 8_565 .
C8 N2 C4 109.60(13) 8_565 .
C8 N2 C4 109.60(13) . .
C8 N2 C5 109.54(14) 8_565 .
C8 N2 C5 109.54(14) . .
C4 N2 C5 108.7(2) . .
O4 O3 S1 69.09(18) . .
O4 O3 O3 124.24(18) . 8_565
S1 O3 O3 58.62(12) . 8_565
O2 O2 S1 69.25(13) 8_565 .
O2 O2 O4 123.05(14) 8_565 .
S1 O2 O4 57.40(14) . .
O3 O4 S1 63.27(18) . .
O3 O4 O2 112.7(3) . .
S1 O4 O2 53.97(14) . .

loop_
_geom_bond_atom_site_label_1
_geom_bond_atom_site_label_2
_geom_bond_distance
_geom_bond_site_symmetry_2
S1 O3 1.441(3) .
S1 O3 1.441(3) 8_565
S1 O2 1.447(3) 8_565
S1 O2 1.447(3) .
S1 O6 1.459(2) .
S1 O4 1.507(3) 8_565
S1 O4 1.507(3) .
N2 C8 1.484(2) 8_565
N2 C8 1.484(2) .
N2 C4 1.492(3) .
N2 C5 1.494(3) .
O3 O4 1.192(4) .
O3 O3 1.501(6) 8_565
O2 O2 1.025(7) 8_565
O2 O4 1.666(4) .
